data_2012849
loop_
_publ_author_name
'Hallam, Matthew J.'
'Kilner, Colin A.'
'Halcrow, Malcolm A.'

_publ_section_title
;
 Bis[\m-3{5}-(2-pyridyl)pyrazolido]bis[(acetonitrile)copper(II)]
 diperchlorate
;
_journal_issue 8
_journal_name_full 'Acta Crystallographica Section C'
_journal_page_first m445
_journal_page_last m446
_journal_paper_doi 10.1107/S010827010201154X
_journal_volume 58
_journal_year 2002
_chemical_formula_iupac '[Cu2 (C2 H3 N)2 (C8 H6 N3)2] (Cl O4)2'
_chemical_formula_moiety 'C20 H18 Cu2 N8 2+, 2Cl O4 1-'
_chemical_formula_sum 'C20 H18 Cl2 Cu2 N8 O8'
_chemical_formula_weight 696.40
_chemical_name_systematic
;
Bis[\m-3{5}-(2-pyridyl)pyrazolido]bis[(acetonitrile)copper(II)] diperchlorate
;
_space_group_IT_number 14
_symmetry_cell_setting monoclinic
_symmetry_space_group_name_Hall '-P 2ybc'
_symmetry_space_group_name_H-M 'P 1 21/c 1'
_atom_sites_solution_hydrogens geom
_atom_sites_solution_primary direct
_atom_sites_solution_secondary difmap
_audit_creation_method SHELXL-97
_cell_angle_alpha 90.00
_cell_angle_beta 124.194(2)
_cell_angle_gamma 90.00
_cell_formula_units_Z 2
_cell_length_a 7.9977(3)
_cell_length_b 15.9230(6)
_cell_length_c 12.1212(4)
_cell_measurement_reflns_used 12294
_cell_measurement_temperature 150(2)
_cell_measurement_theta_max 27.50
_cell_measurement_theta_min 2.87
_cell_volume 1276.77(9)
_computing_cell_refinement 'DENZO-SMN (Otwinowski & Minor, 1997)'
_computing_data_collection 'COLLECT (Nonius, 1999)'
_computing_data_reduction DENZO-SMN
_computing_molecular_graphics 'ORTEX (McArdle, 1995)'
_computing_publication_material 'local program'
_computing_structure_refinement 'SHELXL97 (Sheldrick, 1997)'
_computing_structure_solution 'SHELXS97 (Sheldrick, 1990)'
_diffrn_ambient_temperature 150(2)
_diffrn_detector_area_resol_mean 9.091
_diffrn_measured_fraction_theta_full 0.993
_diffrn_measured_fraction_theta_max 0.993
_diffrn_measurement_device_type 'Nonius KappaCCD'
_diffrn_measurement_method Area-detector
_diffrn_radiation_monochromator graphite
_diffrn_radiation_source 'sealed tube'
_diffrn_radiation_type MoK\a
_diffrn_radiation_wavelength 0.71073
_diffrn_reflns_av_R_equivalents 0.0517
_diffrn_reflns_av_sigmaI/netI 0.0447
_diffrn_reflns_limit_h_max 10
_diffrn_reflns_limit_h_min -10
_diffrn_reflns_limit_k_max 19
_diffrn_reflns_limit_k_min -20
_diffrn_reflns_limit_l_max 15
_diffrn_reflns_limit_l_min -15
_diffrn_reflns_number 12294
_diffrn_reflns_theta_full 27.50
_diffrn_reflns_theta_max 27.50
_diffrn_reflns_theta_min 2.87
_exptl_absorpt_coefficient_mu 1.938
_exptl_absorpt_correction_T_max 0.7468
_exptl_absorpt_correction_T_min 0.6863
_exptl_absorpt_correction_type multi-scan
_exptl_absorpt_process_details '(Blessing, 1995)'
_exptl_crystal_colour 'Dark blue'
_exptl_crystal_density_diffrn 1.811
_exptl_crystal_density_method 'not measured'
_exptl_crystal_description 'Square prism'
_exptl_crystal_F_000 700
_exptl_crystal_size_max 0.21
_exptl_crystal_size_mid 0.20
_exptl_crystal_size_min 0.16
_refine_diff_density_max 0.49
_refine_diff_density_min -0.63
_refine_ls_extinction_method none
_refine_ls_goodness_of_fit_ref 1.072
_refine_ls_hydrogen_treatment constr
_refine_ls_matrix_type full
_refine_ls_number_parameters 181
_refine_ls_number_reflns 2913
_refine_ls_number_restraints 0
_refine_ls_restrained_S_all 1.072
_refine_ls_R_factor_all 0.0445
_refine_ls_R_factor_gt 0.0369
_refine_ls_shift/su_max 0.001
_refine_ls_shift/su_mean 0.000
_refine_ls_structure_factor_coef Fsqd
_refine_ls_weighting_details 'calc w = 1/[\s^2^(Fo^2^)+(0.037P)^2^+1.2569P] where P = (Fo^2^+2Fc^2^)/3'
_refine_ls_weighting_scheme calc
_refine_ls_wR_factor_gt 0.0898
_refine_ls_wR_factor_ref 0.0941
_reflns_number_gt 2563
_reflns_number_total 2913
_reflns_threshold_expression I>2\s(I)
_cod_data_source_file bm1502.cif
_cod_data_source_block I
_cod_depositor_comments
;
The following automatic conversions were performed:
'_geom_bond_publ_flag' value 'Yes' changed to 'yes' according to
'/home/saulius/struct/CIF-dictionaries/cif_core.dic' dictionary named
'cif_core.dic' version 2.4.1 from 2010-06-29 (5 times).

Automatic conversion script
Id: cif_fix_enum 1527 2010-12-29 10:47:43Z saulius 

The following automatic conversions were performed:

'_geom_bond_publ_flag' value 'Yes' changed to 'yes' according to
/home/saulius/struct/CIF-dictionaries/cif_core.dic dictionary named
'cif_core.dic' version 2.4.1 from 2010-06-29 (5
times).

'_geom_angle_publ_flag' value 'Yes' changed to 'yes'
according to /home/saulius/struct/CIF-dictionaries/cif_core.dic
dictionary named 'cif_core.dic' version 2.4.1 from 2010-06-29 (10
times).

Automatic conversion script
Id: cif_fix_values 1715 2011-07-08 13:25:40Z adriana 
;
_cod_original_cell_volume 1276.77(8)
_cod_original_sg_symbol_H-M 'P 21/c'
_cod_database_code 2012849
_cod_database_fobs_code 2012849

loop_
_symmetry_equiv_pos_as_xyz
'x, y, z'
'-x, y+1/2, -z+1/2'
'-x, -y, -z'
'x, -y-1/2, z-1/2'

loop_
_atom_site_label
_atom_site_fract_x
_atom_site_fract_y
_atom_site_fract_z
_atom_site_U_iso_or_equiv
_atom_site_adp_type
_atom_site_calc_flag
_atom_site_refinement_flags
_atom_site_occupancy
_atom_site_disorder_assembly
_atom_site_disorder_group
_atom_site_type_symbol
Cu 0.46585(5) 0.512659(19) 0.64729(3) 0.02755(12) Uani d . 1 . . Cu
N1A 0.3234(3) 0.44685(13) 0.4831(2) 0.0286(4) Uani d . 1 . . N
N2A 0.3346(3) 0.43544(14) 0.3760(2) 0.0301(5) Uani d . 1 . . N
C3A 0.1768(4) 0.38578(18) 0.2878(3) 0.0340(6) Uani d . 1 . . C
H3A 0.1485 0.3682 0.2040 0.041 Uiso calc R 1 . . H
C4A 0.0636(4) 0.36451(18) 0.3370(3) 0.0341(6) Uani d . 1 . . C
H4A -0.0543 0.3305 0.2960 0.041 Uiso calc R 1 . . H
C5A 0.1612(4) 0.40411(16) 0.4603(3) 0.0296(5) Uani d . 1 . . C
N1B 0.2562(3) 0.45811(14) 0.6689(2) 0.0302(5) Uani d . 1 . . N
C2B 0.1256(4) 0.40791(16) 0.5660(3) 0.0294(5) Uani d . 1 . . C
C3B -0.0275(4) 0.36447(17) 0.5630(3) 0.0364(6) Uani d . 1 . . C
H3B -0.1177 0.3294 0.4897 0.044 Uiso calc R 1 . . H
C4B -0.0453(5) 0.37361(18) 0.6697(3) 0.0397(7) Uani d . 1 . . C
H4B -0.1492 0.3450 0.6701 0.048 Uiso calc R 1 . . H
C5B 0.0889(4) 0.42465(18) 0.7755(3) 0.0371(6) Uani d . 1 . . C
H5B 0.0788 0.4313 0.8495 0.045 Uiso calc R 1 . . H
C6B 0.2375(4) 0.46568(18) 0.7721(3) 0.0333(6) Uani d . 1 . . C
H6B 0.3301 0.5005 0.8451 0.040 Uiso calc R 1 . . H
N1C 0.5188(4) 0.59957(15) 0.7831(2) 0.0366(5) Uani d . 1 . . N
C2C 0.5434(4) 0.65210(18) 0.8540(3) 0.0328(6) Uani d . 1 . . C
C3C 0.5767(5) 0.71882(19) 0.9459(3) 0.0414(7) Uani d . 1 . . C
H3C1 0.5020 0.7064 0.9861 0.062 Uiso calc R 1 . . H
H3C2 0.5293 0.7722 0.8975 0.062 Uiso calc R 1 . . H
H3C3 0.7214 0.7229 1.0161 0.062 Uiso calc R 1 . . H
Cl1 0.74626(9) 0.36234(4) 0.90364(6) 0.03138(16) Uani d . 1 . . Cl
O1 0.6949(4) 0.40986(18) 0.7876(3) 0.0633(8) Uani d . 1 . . O
O2 0.6157(4) 0.29075(16) 0.8613(3) 0.0616(7) Uani d . 1 . . O
O3 0.9525(3) 0.33450(14) 0.9693(2) 0.0438(5) Uani d . 1 . . O
O4 0.7192(4) 0.41211(17) 0.9904(2) 0.0575(6) Uani d . 1 . . O

loop_
_atom_site_aniso_label
_atom_site_aniso_U_11
_atom_site_aniso_U_22
_atom_site_aniso_U_33
_atom_site_aniso_U_12
_atom_site_aniso_U_13
_atom_site_aniso_U_23
Cu 0.02961(19) 0.02659(18) 0.02772(19) -0.00017(12) 0.01688(15) -0.00089(12)
N1A 0.0321(11) 0.0274(11) 0.0292(11) 0.0026(9) 0.0189(9) 0.0015(9)
N2A 0.0328(11) 0.0311(11) 0.0258(11) 0.0001(9) 0.0162(9) -0.0017(9)
C3A 0.0328(13) 0.0363(14) 0.0304(14) -0.0010(11) 0.0162(11) -0.0045(11)
C4A 0.0294(13) 0.0344(14) 0.0361(15) -0.0026(11) 0.0169(12) -0.0033(11)
C5A 0.0307(13) 0.0261(13) 0.0337(13) 0.0029(10) 0.0191(11) 0.0025(10)
N1B 0.0313(11) 0.0281(11) 0.0327(12) 0.0027(9) 0.0190(10) 0.0018(9)
C2B 0.0308(13) 0.0259(12) 0.0333(13) 0.0055(10) 0.0192(11) 0.0033(10)
C3B 0.0382(15) 0.0295(14) 0.0457(16) -0.0016(11) 0.0261(13) -0.0021(12)
C4B 0.0446(16) 0.0338(15) 0.0523(18) -0.0021(12) 0.0343(15) 0.0028(13)
C5B 0.0451(16) 0.0368(14) 0.0425(16) 0.0041(12) 0.0326(14) 0.0053(12)
C6B 0.0381(14) 0.0337(14) 0.0329(14) 0.0014(11) 0.0229(12) -0.0006(11)
N1C 0.0395(13) 0.0358(13) 0.0393(13) -0.0026(10) 0.0251(11) -0.0020(10)
C2C 0.0345(14) 0.0334(14) 0.0333(14) -0.0016(11) 0.0208(12) 0.0003(11)
C3C 0.0500(17) 0.0390(16) 0.0388(16) -0.0050(13) 0.0270(14) -0.0085(12)
Cl1 0.0335(3) 0.0335(3) 0.0279(3) 0.0029(2) 0.0178(3) 0.0026(2)
O1 0.0560(14) 0.0840(18) 0.0649(16) 0.0363(13) 0.0432(13) 0.0494(14)
O2 0.0594(15) 0.0506(14) 0.0763(18) -0.0185(12) 0.0390(14) -0.0204(13)
O3 0.0346(10) 0.0522(13) 0.0399(11) 0.0126(9) 0.0182(9) 0.0105(10)
O4 0.0550(14) 0.0708(16) 0.0488(13) 0.0030(12) 0.0304(12) -0.0214(12)

loop_
_atom_type_symbol
_atom_type_description
_atom_type_scat_dispersion_real
_atom_type_scat_dispersion_imag
_atom_type_scat_source
C C 0.0033 0.0016 'International Tables Vol C Tables 4.2.6.8 and 6.1.1.4'
H H 0.0000 0.0000 'International Tables Vol C Tables 4.2.6.8 and 6.1.1.4'
Cu Cu 0.3201 1.2651 'International Tables Vol C Tables 4.2.6.8 and 6.1.1.4'
N N 0.0061 0.0033 'International Tables Vol C Tables 4.2.6.8 and 6.1.1.4'
Cl Cl 0.1484 0.1585 'International Tables Vol C Tables 4.2.6.8 and 6.1.1.4'
O O 0.0106 0.0060 'International Tables Vol C Tables 4.2.6.8 and 6.1.1.4'

loop_
_geom_angle_atom_site_label_1
_geom_angle_atom_site_label_2
_geom_angle_atom_site_label_3
_geom_angle_site_symmetry_1
_geom_angle_site_symmetry_3
_geom_angle
_geom_angle_publ_flag
N1A Cu N2A . 3_666 97.80(9) yes
N1A Cu N1C . . 160.18(10) yes
N2A Cu N1C 3_666 . 90.80(9) yes
N1A Cu N1B . . 81.43(9) yes
N2A Cu N1B 3_666 . 179.21(9) yes
N1C Cu N1B . . 89.89(9) yes
N1A Cu O1 . . 97.83(10) yes
N2A Cu O1 3_666 . 91.82(9) yes
N1C Cu O1 . . 99.72(10) yes
N1B Cu O1 . . 88.44(9) yes
C5A N1A N2A . . 107.9(2) ?
C5A N1A Cu . . 114.99(17) ?
N2A N1A Cu . . 136.90(17) ?
C3A N2A N1A . . 107.3(2) ?
C3A N2A Cu . 3_666 127.29(18) ?
N1A N2A Cu . 3_666 125.28(17) ?
N2A C3A C4A . . 110.4(2) ?
N2A C3A H3A . . 124.8 ?
C4A C3A H3A . . 124.8 ?
C3A C4A C5A . . 104.2(2) ?
C3A C4A H4A . . 127.9 ?
C5A C4A H4A . . 127.9 ?
N1A C5A C4A . . 110.1(2) ?
N1A C5A C2B . . 116.0(2) ?
C4A C5A C2B . . 133.9(2) ?
C6B N1B C2B . . 118.6(2) ?
C6B N1B Cu . . 127.74(19) ?
C2B N1B Cu . . 113.63(17) ?
N1B C2B C3B . . 122.2(2) ?
N1B C2B C5A . . 113.8(2) ?
C3B C2B C5A . . 124.0(2) ?
C4B C3B C2B . . 118.3(3) ?
C4B C3B H3B . . 120.8 ?
C2B C3B H3B . . 120.8 ?
C5B C4B C3B . . 119.6(3) ?
C5B C4B H4B . . 120.2 ?
C3B C4B H4B . . 120.2 ?
C6B C5B C4B . . 118.9(3) ?
C6B C5B H5B . . 120.5 ?
C4B C5B H5B . . 120.5 ?
N1B C6B C5B . . 122.3(3) ?
N1B C6B H6B . . 118.9 ?
C5B C6B H6B . . 118.9 ?
C2C N1C Cu . . 176.0(2) ?
N1C C2C C3C . . 179.4(4) ?
C2C C3C H3C1 . . 109.5 ?
C2C C3C H3C2 . . 109.5 ?
H3C1 C3C H3C2 . . 109.5 ?
C2C C3C H3C3 . . 109.5 ?
H3C1 C3C H3C3 . . 109.5 ?
H3C2 C3C H3C3 . . 109.5 ?
O4 Cl1 O2 . . 108.91(16) ?
O4 Cl1 O1 . . 110.48(16) ?
O2 Cl1 O1 . . 108.57(17) ?
O4 Cl1 O3 . . 111.36(14) ?
O2 Cl1 O3 . . 109.32(15) ?
O1 Cl1 O3 . . 108.13(13) ?
Cl1 O1 Cu . . 139.36(14) ?

loop_
_geom_bond_atom_site_label_1
_geom_bond_atom_site_label_2
_geom_bond_site_symmetry_2
_geom_bond_distance
_geom_bond_publ_flag
Cu N1A . 1.952(2) yes
Cu N2A 3_666 1.953(2) yes
Cu N1B . 2.031(2) yes
Cu N1C . 2.005(2) yes
Cu O1 . 2.330(2) yes
N1A C5A . 1.349(3) ?
N1A N2A . 1.362(3) ?
N2A C3A . 1.358(3) ?
C3A C4A . 1.378(4) ?
C3A H3A . 0.9500 ?
C4A C5A . 1.389(4) ?
C4A H4A . 0.9500 ?
C5A C2B . 1.462(4) ?
N1B C6B . 1.346(3) ?
N1B C2B . 1.349(3) ?
C2B C3B . 1.389(4) ?
C3B C4B . 1.386(4) ?
C3B H3B . 0.9500 ?
C4B C5B . 1.382(4) ?
C4B H4B . 0.9500 ?
C5B C6B . 1.378(4) ?
C5B H5B . 0.9500 ?
C6B H6B . 0.9500 ?
N1C C2C . 1.135(4) ?
C2C C3C . 1.451(4) ?
C3C H3C1 . 0.9800 ?
C3C H3C2 . 0.9800 ?
C3C H3C3 . 0.9800 ?
Cl1 O1 . 1.438(2) ?
Cl1 O2 . 1.432(2) ?
Cl1 O3 . 1.441(2) ?
Cl1 O4 . 1.427(2) ?
